data_1546736
loop_
_publ_author_name
'Aubert, Emmanuel'
'Espinosa, Enrique'
'Nicolas, Ir\`ene'
'Jeannin, Olivier'
'Fourmigu\'e, Marc'

_publ_section_title
;
 Toward a reverse hierarchy of halogen bonding between bromine and iodine
;
_journal_name_full 'Faraday Discuss.'
_journal_paper_doi 10.1039/C7FD00067G
_journal_year 2017
_chemical_compound_source 'synthesis as described'
_chemical_formula_moiety 'C13 H11 Br1 N2 O3 S'
_chemical_formula_sum 'C13 H11 Br N2 O3 S'
_chemical_formula_weight 355.21
_space_group_IT_number 2
_symmetry_cell_setting triclinic
_symmetry_Int_Tables_number 2
_symmetry_space_group_name_Hall '-P 1'
_symmetry_space_group_name_H-M 'P -1'
_atom_sites_solution_hydrogens geom
_audit_conform_dict_location ftp://ftp.iucr.org/pub/cif_core.dic
_audit_conform_dict_name cif_core.dic
_audit_conform_dict_version 2.4.3
_audit_creation_date 2017-01-20T11:48:46-00:00
_audit_creation_method 'WinGX routine CIF_UPDATE'
_audit_update_record
;
2017-01-20 deposited with the CCDC.
2017-02-17 downloaded from the CCDC.
;
_cell_angle_alpha 97.886(7)
_cell_angle_beta 97.939(8)
_cell_angle_gamma 109.479(8)
_cell_formula_units_Z 2
_cell_length_a 6.9455(13)
_cell_length_b 8.1993(14)
_cell_length_c 13.825(2)
_cell_measurement_reflns_used 5516
_cell_measurement_temperature 150(2)
_cell_measurement_theta_max 27.42
_cell_measurement_theta_min 2.69
_cell_measurement_wavelength 0.71073
_cell_volume 720.8(2)
_computing_cell_refinement 'Bruker APEX2 (Bruker, 2006)'
_computing_data_collection 'Bruker APEX2 (Bruker, 2006)'
_computing_data_reduction 'Bruker APEX2 (Bruker, 2006)'
_computing_molecular_graphics 'Ortep-3 for Windows (Farrugia, 1997)'
_computing_publication_material 'WinGX publication routines (Farrugia, 1999)'
_computing_structure_refinement 'SHELXL-2014/7 (Sheldrick, 2014)'
_computing_structure_solution 'SIR-92 (Altomare et al., 1994)'
_diffrn_ambient_temperature 150(2)
_diffrn_detector 'CCD plate'
_diffrn_measured_fraction_theta_full 0.992
_diffrn_measured_fraction_theta_max 0.972
_diffrn_measurement_device_type 'APEXII, Bruker-AXS'
_diffrn_measurement_method 'CCD rotation images, thick slices'
_diffrn_orient_matrix_UB_11 0.074261
_diffrn_orient_matrix_UB_12 0.054063
_diffrn_orient_matrix_UB_13 0.070388
_diffrn_orient_matrix_UB_21 -0.136918
_diffrn_orient_matrix_UB_22 -0.02325
_diffrn_orient_matrix_UB_23 0.021359
_diffrn_orient_matrix_UB_31 -0.001559
_diffrn_orient_matrix_UB_32 -0.118079
_diffrn_orient_matrix_UB_33 0.011689
_diffrn_radiation_probe x-ray
_diffrn_radiation_source 'fine-focus sealed tube'
_diffrn_radiation_type MoK\a
_diffrn_radiation_wavelength 0.71073
_diffrn_reflns_av_R_equivalents 0.0242
_diffrn_reflns_av_unetI/netI 0.0259
_diffrn_reflns_Laue_measured_fraction_full 0.992
_diffrn_reflns_Laue_measured_fraction_max 0.972
_diffrn_reflns_limit_h_max 9
_diffrn_reflns_limit_h_min -8
_diffrn_reflns_limit_k_max 10
_diffrn_reflns_limit_k_min -10
_diffrn_reflns_limit_l_max 17
_diffrn_reflns_limit_l_min -17
_diffrn_reflns_number 9513
_diffrn_reflns_point_group_measured_fraction_full 0.992
_diffrn_reflns_point_group_measured_fraction_max 0.972
_diffrn_reflns_theta_full 25.242
_diffrn_reflns_theta_max 27.609
_diffrn_reflns_theta_min 3.034
_diffrn_standards_number 0
_exptl_absorpt_coefficient_mu 3.003
_exptl_absorpt_correction_T_max 0.942
_exptl_absorpt_correction_T_min 0.730
_exptl_absorpt_correction_type multi-scan
_exptl_absorpt_process_details
;
  [Sheldrick, G.M. (2002). SADABS Bruker AXS Inc., Madison, Wisconsin, USA]
;
_exptl_crystal_colour colourless
_exptl_crystal_density_diffrn 1.637
_exptl_crystal_density_method 'not measured'
_exptl_crystal_description prism
_exptl_crystal_F_000 356
_exptl_crystal_size_max 0.21
_exptl_crystal_size_mid 0.09
_exptl_crystal_size_min 0.02
_refine_diff_density_max 0.546
_refine_diff_density_min -0.455
_refine_diff_density_rms 0.071
_refine_ls_extinction_method none
_refine_ls_goodness_of_fit_ref 1.062
_refine_ls_hydrogen_treatment constr
_refine_ls_matrix_type full
_refine_ls_number_constraints 0
_refine_ls_number_parameters 182
_refine_ls_number_reflns 3245
_refine_ls_number_restraints 0
_refine_ls_restrained_S_all 1.062
_refine_ls_R_factor_all 0.0328
_refine_ls_R_factor_gt 0.0261
_refine_ls_shift/su_max 0.002
_refine_ls_shift/su_mean 0
_refine_ls_structure_factor_coef Fsqd
_refine_ls_weighting_details 'w=1/[\s^2^(Fo^2^)+(0.0353P)^2^+0.4342P] where P=(Fo^2^+2Fc^2^)/3'
_refine_ls_weighting_scheme calc
_refine_ls_wR_factor_gt 0.0661
_refine_ls_wR_factor_ref 0.0694
_reflns_Friedel_coverage 0
_reflns_number_gt 2870
_reflns_number_total 3245
_reflns_threshold_expression 'I > 2\s(I)'
_cod_data_source_file c7fd00067g2.cif
_cod_data_source_block shelx
_cod_database_code 1546736

loop_
_symmetry_equiv_pos_as_xyz
'x, y, z'
'-x, -y, -z'

loop_
_atom_site_label
_atom_site_type_symbol
_atom_site_fract_x
_atom_site_fract_y
_atom_site_fract_z
_atom_site_U_iso_or_equiv
_atom_site_adp_type
_atom_site_occupancy
_atom_site_site_symmetry_order
_atom_site_calc_flag
_atom_site_refinement_flags_posn
_atom_site_refinement_flags_adp
C1 C 0.7115(3) 0.6050(3) 0.78330(15) 0.0239(4) Uani 1 1 d . .
C2 C 0.7170(3) 0.6586(3) 0.68396(16) 0.0221(4) Uani 1 1 d . .
C3 C 0.6801(4) 0.8027(3) 0.65564(17) 0.0264(5) Uani 1 1 d . .
H3 H 0.6463 0.8821 0.701 0.032 Uiso 1 1 calc R U
C4 C 0.6940(4) 0.8282(3) 0.55898(17) 0.0294(5) Uani 1 1 d . .
H4 H 0.6693 0.9263 0.5381 0.035 Uiso 1 1 calc R U
C5 C 0.7437(4) 0.7113(3) 0.49226(17) 0.0284(5) Uani 1 1 d . .
H5 H 0.7521 0.7315 0.4267 0.034 Uiso 1 1 calc R U
C6 C 0.7810(3) 0.5663(3) 0.51976(16) 0.0247(4) Uani 1 1 d . .
H6 H 0.8141 0.4862 0.4746 0.03 Uiso 1 1 calc R U
C7 C 0.7675(3) 0.5444(3) 0.61662(15) 0.0213(4) Uani 1 1 d . .
C8 C 0.7659(3) 0.0297(3) 1.00370(17) 0.0273(5) Uani 1 1 d . .
H8 H 0.7669 -0.0238 0.9384 0.033 Uiso 1 1 calc R U
C9 C 0.7658(4) -0.0629(3) 1.07906(18) 0.0306(5) Uani 1 1 d . .
H9 H 0.7657 -0.1797 1.0656 0.037 Uiso 1 1 calc R U
C10 C 0.7659(3) 0.0145(3) 1.17556(17) 0.0298(5) Uani 1 1 d . .
C11 C 0.7617(4) 0.1836(3) 1.19020(16) 0.0301(5) Uani 1 1 d . .
H11 H 0.7601 0.2398 1.2548 0.036 Uiso 1 1 calc R U
C12 C 0.7599(3) 0.2712(3) 1.11202(16) 0.0255(5) Uani 1 1 d . .
H12 H 0.7553 0.3867 1.123 0.031 Uiso 1 1 calc R U
C13 C 0.7688(4) -0.0822(4) 1.2599(2) 0.0441(7) Uani 1 1 d . .
H13A H 0.8407 0.0027 1.3222 0.066 Uiso 1 1 calc R U
H13B H 0.8421 -0.1641 1.2476 0.066 Uiso 1 1 calc R U
H13C H 0.6255 -0.1483 1.2652 0.066 Uiso 1 1 calc R U
N1 N 0.7575(3) 0.4540(2) 0.78128(13) 0.0247(4) Uani 1 1 d . .
N2 N 0.7646(3) 0.1946(2) 1.02026(13) 0.0230(4) Uani 1 1 d . .
O1 O 0.6652(3) 0.2073(2) 0.63195(12) 0.0329(4) Uani 1 1 d . .
O2 O 1.0285(3) 0.4004(2) 0.68874(12) 0.0312(4) Uani 1 1 d . .
O3 O 0.6718(3) 0.6829(2) 0.85466(12) 0.0337(4) Uani 1 1 d . .
S002 S 0.81267(9) 0.38012(7) 0.67614(4) 0.02272(12) Uani 1 1 d . .
Br1 Br 0.76410(3) 0.32713(3) 0.90079(2) 0.02282(8) Uani 1 1 d . .

loop_
_atom_site_aniso_label
_atom_site_aniso_U_11
_atom_site_aniso_U_22
_atom_site_aniso_U_33
_atom_site_aniso_U_23
_atom_site_aniso_U_13
_atom_site_aniso_U_12
C1 0.0274(11) 0.0241(11) 0.0208(10) 0.0036(8) 0.0062(8) 0.0097(9)
C2 0.0242(11) 0.0216(10) 0.0204(10) 0.0022(8) 0.0052(8) 0.0083(8)
C3 0.0315(12) 0.0224(11) 0.0264(11) 0.0007(9) 0.0050(9) 0.0130(9)
C4 0.0362(13) 0.0236(11) 0.0311(12) 0.0088(9) 0.0036(10) 0.0140(10)
C5 0.0350(13) 0.0313(12) 0.0220(11) 0.0099(9) 0.0067(9) 0.0135(10)
C6 0.0302(11) 0.0275(11) 0.0192(10) 0.0046(8) 0.0066(8) 0.0133(9)
C7 0.0242(10) 0.0212(10) 0.0208(10) 0.0049(8) 0.0047(8) 0.0106(8)
C8 0.0274(11) 0.0274(12) 0.0267(11) 0.0040(9) 0.0083(9) 0.0087(9)
C9 0.0283(12) 0.0272(12) 0.0394(13) 0.0127(10) 0.0089(10) 0.0106(9)
C10 0.0218(11) 0.0388(14) 0.0283(12) 0.0153(10) 0.0046(9) 0.0068(10)
C11 0.0294(12) 0.0409(14) 0.0182(10) 0.0080(9) 0.0063(9) 0.0089(10)
C12 0.0306(12) 0.0250(12) 0.0197(10) 0.0036(8) 0.0034(8) 0.0094(9)
C13 0.0383(15) 0.0526(17) 0.0406(15) 0.0284(13) 0.0032(12) 0.0094(13)
N1 0.0381(11) 0.0247(10) 0.0166(8) 0.0068(7) 0.0106(8) 0.0148(8)
N2 0.0243(9) 0.0256(9) 0.0188(8) 0.0063(7) 0.0050(7) 0.0075(7)
O1 0.0504(11) 0.0203(8) 0.0275(8) 0.0020(6) 0.0057(7) 0.0140(7)
O2 0.0401(10) 0.0399(10) 0.0257(8) 0.0094(7) 0.0103(7) 0.0270(8)
O3 0.0503(11) 0.0370(10) 0.0217(8) 0.0030(7) 0.0151(7) 0.0237(8)
S002 0.0349(3) 0.0225(3) 0.0161(2) 0.00452(19) 0.0073(2) 0.0159(2)
Br1 0.02636(12) 0.02440(12) 0.01673(11) 0.00355(8) 0.00478(8) 0.00785(8)

loop_
_atom_type_symbol
_atom_type_description
_atom_type_scat_dispersion_real
_atom_type_scat_dispersion_imag
_atom_type_scat_source
C C 0.0033 0.0016 'International Tables Vol C Tables 4.2.6.8 and 6.1.1.4'
H H 0 0 'International Tables Vol C Tables 4.2.6.8 and 6.1.1.4'
N N 0.0061 0.0033 'International Tables Vol C Tables 4.2.6.8 and 6.1.1.4'
O O 0.0106 0.006 'International Tables Vol C Tables 4.2.6.8 and 6.1.1.4'
S S 0.1246 0.1234 'International Tables Vol C Tables 4.2.6.8 and 6.1.1.4'
Br Br -0.2901 2.4595 'International Tables Vol C Tables 4.2.6.8 and 6.1.1.4'

loop_
_geom_angle_atom_site_label_1
_geom_angle_atom_site_label_2
_geom_angle_atom_site_label_3
_geom_angle
O3 C1 N1 125.2(2)
O3 C1 C2 125.1(2)
N1 C1 C2 109.71(18)
C3 C2 C7 120.0(2)
C3 C2 C1 127.7(2)
C7 C2 C1 112.30(19)
C2 C3 C4 118.2(2)
C2 C3 H3 120.9
C4 C3 H3 120.9
C3 C4 C5 120.9(2)
C3 C4 H4 119.6
C5 C4 H4 119.6
C6 C5 C4 121.4(2)
C6 C5 H5 119.3
C4 C5 H5 119.3
C7 C6 C5 116.5(2)
C7 C6 H6 121.7
C5 C6 H6 121.7
C6 C7 C2 122.9(2)
C6 C7 S002 128.17(17)
C2 C7 S002 108.92(16)
N2 C8 C9 121.4(2)
N2 C8 H8 119.3
C9 C8 H8 119.3
C8 C9 C10 120.0(2)
C8 C9 H9 120
C10 C9 H9 120
C11 C10 C9 117.4(2)
C11 C10 C13 121.2(2)
C9 C10 C13 121.4(2)
C12 C11 C10 120.6(2)
C12 C11 H11 119.7
C10 C11 H11 119.7
N2 C12 C11 120.6(2)
N2 C12 H12 119.7
C11 C12 H12 119.7
C10 C13 H13A 109.5
C10 C13 H13B 109.5
H13A C13 H13B 109.5
C10 C13 H13C 109.5
H13A C13 H13C 109.5
H13B C13 H13C 109.5
C1 N1 S002 114.93(14)
C1 N1 Br1 123.89(14)
S002 N1 Br1 121.17(10)
C8 N2 C12 120.00(19)
C8 N2 Br1 119.00(14)
C12 N2 Br1 120.99(15)
O1 S002 O2 116.40(11)
O1 S002 N1 110.43(10)
O2 S002 N1 110.94(10)
O1 S002 C7 112.42(10)
O2 S002 C7 110.39(10)
N1 S002 C7 94.07(10)
N1 Br1 N2 178.77(7)

loop_
_geom_bond_atom_site_label_1
_geom_bond_atom_site_label_2
_geom_bond_distance
C1 O3 1.216(3)
C1 N1 1.376(3)
C1 C2 1.500(3)
C2 C3 1.384(3)
C2 C7 1.391(3)
C3 C4 1.392(3)
C3 H3 0.95
C4 C5 1.398(3)
C4 H4 0.95
C5 C6 1.388(3)
C5 H5 0.95
C6 C7 1.387(3)
C6 H6 0.95
C7 S002 1.762(2)
C8 N2 1.343(3)
C8 C9 1.371(3)
C8 H8 0.95
C9 C10 1.396(3)
C9 H9 0.95
C10 C11 1.384(4)
C10 C13 1.499(3)
C11 C12 1.378(3)
C11 H11 0.95
C12 N2 1.346(3)
C12 H12 0.95
C13 H13A 0.98
C13 H13B 0.98
C13 H13C 0.98
N1 S002 1.6412(18)
N1 Br1 2.0727(18)
N2 Br1 2.0982(18)
O1 S002 1.4326(17)
O2 S002 1.4348(17)

loop_
_geom_torsion_atom_site_label_1
_geom_torsion_atom_site_label_2
_geom_torsion_atom_site_label_3
_geom_torsion_atom_site_label_4
_geom_torsion
O3 C1 C2 C3 0.4(4)
N1 C1 C2 C3 -179.9(2)
O3 C1 C2 C7 179.9(2)
N1 C1 C2 C7 -0.4(3)
C7 C2 C3 C4 0.4(3)
C1 C2 C3 C4 179.8(2)
C2 C3 C4 C5 0.0(4)
C3 C4 C5 C6 0.0(4)
C4 C5 C6 C7 -0.3(3)
C5 C6 C7 C2 0.7(3)
C5 C6 C7 S002 -177.96(17)
C3 C2 C7 C6 -0.8(3)
C1 C2 C7 C6 179.7(2)
C3 C2 C7 S002 178.14(17)
C1 C2 C7 S002 -1.4(2)
N2 C8 C9 C10 -0.5(4)
C8 C9 C10 C11 1.3(3)
C8 C9 C10 C13 -179.1(2)
C9 C10 C11 C12 -0.7(3)
C13 C10 C11 C12 179.8(2)
C10 C11 C12 N2 -0.8(4)
O3 C1 N1 S002 -178.05(19)
C2 C1 N1 S002 2.2(2)
O3 C1 N1 Br1 0.8(3)
C2 C1 N1 Br1 -178.95(14)
C9 C8 N2 C12 -1.0(3)
C9 C8 N2 Br1 -179.86(17)
C11 C12 N2 C8 1.6(3)
C11 C12 N2 Br1 -179.55(17)
C1 N1 S002 O1 -118.40(17)
Br1 N1 S002 O1 62.70(15)
C1 N1 S002 O2 111.02(17)
Br1 N1 S002 O2 -67.89(14)
C1 N1 S002 C7 -2.64(18)
Br1 N1 S002 C7 178.46(12)
C6 C7 S002 O1 -64.8(2)
C2 C7 S002 O1 116.35(16)
C6 C7 S002 O2 67.0(2)
C2 C7 S002 O2 -111.84(16)
C6 C7 S002 N1 -178.9(2)
C2 C7 S002 N1 2.27(17)
